data_9010706
loop_
_publ_author_name
'Redfern, S. A. T.'
'Henderson, C. M. B.'
'Knight, K. S.'
'Wood, B. J.'

_publ_section_title
;
 High-temperature order-disorder in (Fe0.5Mn0.5)2SiO4 and (Mg0.5Mn0.5)2SiO4
 olivines: an in situ neutron diffraction study
 Sample: T = 550 C
;
_journal_name_full 'European Journal of Mineralogy'
_journal_page_first 287
_journal_page_last 300
_journal_volume 9
_journal_year 1997
_chemical_formula_structural MgMnSiO4
_chemical_formula_sum 'Mg Mn O4 Si'
_space_group_IT_number 62
_symmetry_space_group_name_Hall '-P 2c 2ab'
_symmetry_space_group_name_H-M 'P b n m'
_cell_angle_alpha 90
_cell_angle_beta 90
_cell_angle_gamma 90
_cell_length_a 4.83884
_cell_length_b 10.5478
_cell_length_c 6.17606
_cell_formula_units_Z 4
_cell_volume 315.221
_database_code_amcsd 0006684
_diffrn_ambient_temperature 823.15
_exptl_crystal_density_diffrn 3.610
_cod_original_formula_sum '(Mg Mn) Si O4'
_cod_database_code 9010706
_amcsd_formula_title MgMnSiO4

loop_
_space_group_symop_operation_xyz
x,y,z
x,y,1/2-z
-x,-y,1/2+z
1/2+x,1/2-y,1/2+z
1/2-x,1/2+y,1/2-z
1/2-x,1/2+y,z
1/2+x,1/2-y,-z
-x,-y,-z

loop_
_atom_site_label
_atom_site_fract_x
_atom_site_fract_y
_atom_site_fract_z
_atom_site_occupancy
_atom_site_U_iso_or_equiv
MgM1 0.00000 0.00000 0.00000 0.73400 0.01596
MnM1 0.00000 0.00000 0.00000 0.26600 0.01596
MnM2 0.98600 0.27520 0.25000 0.73400 0.01596
MgM2 0.98600 0.27520 0.25000 0.26600 0.01596
Si 0.42270 0.09270 0.25000 1.00000 0.01216
O1 0.75870 0.08960 0.25000 1.00000 0.01963
O2 0.22500 0.45150 0.25000 1.00000 0.01836
O3 0.28030 0.16100 0.03800 1.00000 0.02102

loop_
_cod_related_entry_id
_cod_related_entry_database
_cod_related_entry_code
1 AMCSD 0006684
